data_7106853
loop_
_publ_author_name
'Daniel Nieto'
'Ana Ma Gonzalez-Vadillo'
'Sonia Bruna'
'Cesar J. Pastor'
'Angel E. Kaifer'
'Isabel Cuadrado'

_publ_section_title
;
 Pt(II)-activated coupling of aminoethylferrocene with benzonitrile. A
 facile access route to a new redox-active bis(ferrocenyl-amidine) anion
 sensor
;
_journal_name_full Chem.Commun.
_journal_page_first 10398
_journal_paper_doi 10.1039/c1cc13704b
_journal_volume 47
_journal_year 2011
_chemical_formula_sum 'C38 H40 Cl2 Fe2 N4 Pt'
_chemical_formula_weight 930.43
_chemical_name_systematic
;
?
;
_space_group_IT_number 2
_symmetry_cell_setting triclinic
_symmetry_space_group_name_Hall '-P 1'
_symmetry_space_group_name_H-M 'P -1'
_atom_sites_solution_hydrogens geom
_atom_sites_solution_primary direct
_atom_sites_solution_secondary difmap
_audit_creation_method SHELXL-97
_cell_angle_alpha 96.7530(10)
_cell_angle_beta 106.7760(10)
_cell_angle_gamma 111.6960(10)
_cell_formula_units_Z 1
_cell_length_a 7.8666(2)
_cell_length_b 9.8807(2)
_cell_length_c 12.7945(3)
_cell_measurement_reflns_used 217
_cell_measurement_temperature 100(2)
_cell_measurement_theta_max 38.221
_cell_measurement_theta_min 3.945
_cell_volume 856.13(4)
_computing_cell_refinement 'Bruker SMART'
_computing_data_collection 'Bruker SMART'
_computing_data_reduction 'Bruker SAINT'
_computing_molecular_graphics 'Bruker SHELXTL'
_computing_publication_material 'Bruker SHELXTL'
_computing_structure_refinement 'SHELXL-97 (Sheldrick, 2008)'
_computing_structure_solution 'SHELXS-97 (Sheldrick, 2008)'
_diffrn_ambient_temperature 100(2)
_diffrn_measured_fraction_theta_full 0.954
_diffrn_measured_fraction_theta_max 0.954
_diffrn_measurement_device_type 'CCD area detector'
_diffrn_measurement_method 'phi and omega scans'
_diffrn_radiation_monochromator graphite
_diffrn_radiation_source 'fine-focus sealed tube'
_diffrn_radiation_type CuK\a
_diffrn_radiation_wavelength 1.54178
_diffrn_reflns_av_R_equivalents 0.0314
_diffrn_reflns_av_sigmaI/netI 0.0329
_diffrn_reflns_limit_h_max 9
_diffrn_reflns_limit_h_min -9
_diffrn_reflns_limit_k_max 11
_diffrn_reflns_limit_k_min -11
_diffrn_reflns_limit_l_max 14
_diffrn_reflns_limit_l_min -15
_diffrn_reflns_number 8987
_diffrn_reflns_theta_full 69.34
_diffrn_reflns_theta_max 69.34
_diffrn_reflns_theta_min 3.73
_exptl_absorpt_coefficient_mu 15.887
_exptl_absorpt_correction_T_max 0.329
_exptl_absorpt_correction_T_min 0.140
_exptl_absorpt_correction_type multi-scan
_exptl_absorpt_process_details 'SADABS - Bruker Nonius area detector scaling and absorption correction - V2.10'
_exptl_crystal_colour yellow
_exptl_crystal_density_diffrn 1.805
_exptl_crystal_density_method 'not measured'
_exptl_crystal_description prismatic
_exptl_crystal_F_000 460
_exptl_crystal_size_max 0.18
_exptl_crystal_size_mid 0.14
_exptl_crystal_size_min 0.07
_refine_diff_density_max 1.964
_refine_diff_density_min -1.001
_refine_diff_density_rms 0.166
_refine_ls_extinction_method none
_refine_ls_goodness_of_fit_ref 1.072
_refine_ls_hydrogen_treatment mixed
_refine_ls_matrix_type full
_refine_ls_number_parameters 218
_refine_ls_number_reflns 3057
_refine_ls_number_restraints 0
_refine_ls_restrained_S_all 1.072
_refine_ls_R_factor_all 0.0311
_refine_ls_R_factor_gt 0.0303
_refine_ls_shift/su_max 0.000
_refine_ls_shift/su_mean 0.000
_refine_ls_structure_factor_coef Fsqd
_refine_ls_weighting_details 'calc w=1/[\s^2^(Fo^2^)+(0.0569P)^2^+0.3191P] where P=(Fo^2^+2Fc^2^)/3'
_refine_ls_weighting_scheme calc
_refine_ls_wR_factor_gt 0.0751
_refine_ls_wR_factor_ref 0.0759
_reflns_number_gt 2990
_reflns_number_total 3057
_reflns_threshold_expression >2sigma(I)
_cod_data_source_file c1cc13704b.txt
_cod_data_source_block datos_m
_cod_original_cell_volume 856.13(3)
_cod_original_sg_symbol_H-M P-1
_cod_database_code 7106853

loop_
_symmetry_equiv_pos_as_xyz
'x, y, z'
'-x, -y, -z'

loop_
_atom_site_label
_atom_site_type_symbol
_atom_site_fract_x
_atom_site_fract_y
_atom_site_fract_z
_atom_site_U_iso_or_equiv
_atom_site_adp_type
_atom_site_occupancy
_atom_site_symmetry_multiplicity
_atom_site_calc_flag
_atom_site_refinement_flags
_atom_site_disorder_assembly
_atom_site_disorder_group
Pt1 Pt 0.5000 0.5000 0.0000 0.01631(10) Uani 1 2 d S . .
Fe1 Fe 1.02743(8) 0.18667(6) 0.33254(5) 0.02018(15) Uani 1 1 d . . .
C1 C 0.6915(5) 0.3243(4) -0.1062(3) 0.0195(7) Uani 1 1 d . . .
C2 C 0.7726(5) 0.3120(4) -0.1972(3) 0.0191(7) Uani 1 1 d . . .
C3 C 0.6566(6) 0.2908(4) -0.3083(3) 0.0241(8) Uani 1 1 d . . .
H3 H 0.5242 0.2763 -0.3258 0.029 Uiso 1 1 calc R . .
C4 C 0.7318(6) 0.2907(5) -0.3934(3) 0.0262(8) Uani 1 1 d . . .
H4 H 0.6513 0.2759 -0.4691 0.031 Uiso 1 1 calc R . .
C5 C 0.9256(6) 0.3124(4) -0.3680(3) 0.0252(8) Uani 1 1 d . . .
H5 H 0.9781 0.3139 -0.4263 0.030 Uiso 1 1 calc R . .
C6 C 1.0430(6) 0.3320(4) -0.2578(3) 0.0239(7) Uani 1 1 d . . .
H6 H 1.1751 0.3462 -0.2409 0.029 Uiso 1 1 calc R . .
C7 C 0.9668(5) 0.3308(4) -0.1722(3) 0.0210(7) Uani 1 1 d . . .
H7 H 1.0463 0.3427 -0.0970 0.025 Uiso 1 1 calc R . .
C8 C 0.7354(6) 0.1052(4) -0.0420(3) 0.0228(7) Uani 1 1 d . . .
H8A H 0.7758 0.0921 -0.1076 0.027 Uiso 1 1 calc R . .
H8B H 0.6120 0.0165 -0.0554 0.027 Uiso 1 1 calc R . .
C9 C 0.8950(6) 0.1141(4) 0.0650(3) 0.0241(7) Uani 1 1 d . . .
H9A H 0.9134 0.0201 0.0554 0.029 Uiso 1 1 calc R . .
H9B H 1.0204 0.1987 0.0751 0.029 Uiso 1 1 calc R . .
C10 C 0.8463(5) 0.1360(4) 0.1687(3) 0.0217(7) Uani 1 1 d . . .
C11 C 0.8692(6) 0.2757(5) 0.2310(3) 0.0247(8) Uani 1 1 d . . .
H11 H 0.9208 0.3707 0.2146 0.030 Uiso 1 1 calc R . .
C12 C 0.8020(6) 0.2483(5) 0.3215(3) 0.0287(8) Uani 1 1 d . . .
H12 H 0.8002 0.3214 0.3759 0.034 Uiso 1 1 calc R . .
C13 C 0.7380(6) 0.0926(5) 0.3162(3) 0.0295(9) Uani 1 1 d . . .
H13 H 0.6862 0.0435 0.3668 0.035 Uiso 1 1 calc R . .
C14 C 0.7641(5) 0.0224(5) 0.2225(3) 0.0253(8) Uani 1 1 d . . .
H14 H 0.7327 -0.0816 0.1995 0.030 Uiso 1 1 calc R . .
C15 C 1.3159(6) 0.3338(5) 0.3784(4) 0.0292(8) Uani 1 1 d . . .
H15 H 1.3647 0.4220 0.3531 0.035 Uiso 1 1 calc R . .
C16 C 1.2604(6) 0.3253(5) 0.4741(4) 0.0310(9) Uani 1 1 d . . .
H16 H 1.2656 0.4071 0.5241 0.037 Uiso 1 1 calc R . .
C17 C 1.1956(6) 0.1742(5) 0.4829(3) 0.0299(9) Uani 1 1 d . . .
H17 H 1.1496 0.1366 0.5392 0.036 Uiso 1 1 calc R . .
C18 C 1.2124(6) 0.0889(5) 0.3911(4) 0.0309(9) Uani 1 1 d . . .
H18 H 1.1800 -0.0158 0.3759 0.037 Uiso 1 1 calc R . .
C19 C 1.2857(6) 0.1877(5) 0.3269(4) 0.0309(9) Uani 1 1 d . . .
H19 H 1.3104 0.1606 0.2608 0.037 Uiso 1 1 calc R . .
Cl1 Cl 0.41655(15) 0.29625(11) 0.07649(9) 0.0325(2) Uani 1 1 d . . .
N1 N 0.6178(4) 0.4229(4) -0.1009(3) 0.0208(6) Uani 1 1 d . . .
N2 N 0.7014(5) 0.2410(4) -0.0319(3) 0.0233(6) Uani 1 1 d . . .
H2 H 0.6856 0.2715 0.0306 0.028 Uiso 1 1 calc R . .
H1 H 0.633(8) 0.476(6) -0.159(5) 0.033(13) Uiso 1 1 d . . .

loop_
_atom_site_aniso_label
_atom_site_aniso_U_11
_atom_site_aniso_U_22
_atom_site_aniso_U_33
_atom_site_aniso_U_23
_atom_site_aniso_U_13
_atom_site_aniso_U_12
Pt1 0.01434(13) 0.02120(14) 0.01464(13) 0.00360(8) 0.00251(8) 0.01117(9)
Fe1 0.0175(3) 0.0233(3) 0.0160(3) 0.0045(2) 0.0001(2) 0.0094(2)
C1 0.0146(16) 0.0236(18) 0.0161(16) 0.0010(13) 0.0011(13) 0.0082(14)
C2 0.0214(17) 0.0201(17) 0.0154(16) 0.0025(13) 0.0039(13) 0.0110(14)
C3 0.0210(18) 0.0294(19) 0.0204(18) 0.0036(15) 0.0023(14) 0.0138(16)
C4 0.031(2) 0.032(2) 0.0158(17) 0.0035(14) 0.0029(15) 0.0182(17)
C5 0.032(2) 0.0285(19) 0.0207(18) 0.0058(15) 0.0130(16) 0.0158(17)
C6 0.0203(18) 0.0269(19) 0.0243(19) 0.0035(15) 0.0068(15) 0.0114(15)
C7 0.0179(17) 0.0274(19) 0.0152(16) 0.0011(14) 0.0010(13) 0.0121(15)
C8 0.0251(19) 0.0270(19) 0.0189(18) 0.0051(14) 0.0057(14) 0.0156(16)
C9 0.0217(18) 0.0282(19) 0.0230(18) 0.0043(15) 0.0045(15) 0.0145(16)
C10 0.0179(17) 0.0282(19) 0.0179(17) 0.0054(14) -0.0002(13) 0.0139(15)
C11 0.0247(19) 0.031(2) 0.0195(18) 0.0063(15) 0.0026(14) 0.0176(16)
C12 0.030(2) 0.043(2) 0.0171(18) 0.0043(16) 0.0050(15) 0.0231(19)
C13 0.0205(19) 0.047(3) 0.0197(18) 0.0124(17) 0.0040(15) 0.0146(18)
C14 0.0153(17) 0.031(2) 0.0212(18) 0.0056(15) -0.0024(14) 0.0077(15)
C15 0.0177(18) 0.031(2) 0.031(2) 0.0074(16) 0.0011(15) 0.0072(16)
C16 0.0205(19) 0.035(2) 0.024(2) -0.0033(16) -0.0038(15) 0.0094(17)
C17 0.0194(18) 0.041(2) 0.0227(19) 0.0128(17) -0.0016(15) 0.0116(17)
C18 0.0236(19) 0.028(2) 0.033(2) 0.0078(17) -0.0031(16) 0.0131(17)
C19 0.0202(18) 0.044(2) 0.025(2) 0.0043(17) 0.0009(15) 0.0163(17)
Cl1 0.0419(5) 0.0328(5) 0.0475(6) 0.0223(4) 0.0309(5) 0.0269(4)
N1 0.0214(15) 0.0241(16) 0.0195(15) 0.0055(12) 0.0053(12) 0.0142(13)
N2 0.0294(17) 0.0338(17) 0.0151(14) 0.0073(13) 0.0088(12) 0.0213(14)

loop_
_atom_type_symbol
_atom_type_description
_atom_type_scat_dispersion_real
_atom_type_scat_dispersion_imag
_atom_type_scat_source
C C 0.0181 0.0091 'International Tables Vol C Tables 4.2.6.8 and 6.1.1.4'
H H 0.0000 0.0000 'International Tables Vol C Tables 4.2.6.8 and 6.1.1.4'
N N 0.0311 0.0180 'International Tables Vol C Tables 4.2.6.8 and 6.1.1.4'
Cl Cl 0.3639 0.7018 'International Tables Vol C Tables 4.2.6.8 and 6.1.1.4'
Fe Fe -1.1336 3.1974 'International Tables Vol C Tables 4.2.6.8 and 6.1.1.4'
Pt Pt -4.5932 6.9264 'International Tables Vol C Tables 4.2.6.8 and 6.1.1.4'

loop_
_geom_angle_atom_site_label_1
_geom_angle_atom_site_label_2
_geom_angle_atom_site_label_3
_geom_angle
_geom_angle_site_symmetry_1
_geom_angle_site_symmetry_3
_geom_angle_publ_flag
N1 Pt1 N1 180.0 2_665 . ?
N1 Pt1 Cl1 96.89(9) 2_665 2_665 ?
N1 Pt1 Cl1 83.11(9) . 2_665 ?
N1 Pt1 Cl1 83.11(9) 2_665 . ?
N1 Pt1 Cl1 96.88(9) . . ?
Cl1 Pt1 Cl1 180.0 2_665 . ?
C11 Fe1 C16 119.31(17) . . ?
C11 Fe1 C17 154.93(18) . . ?
C16 Fe1 C17 40.65(18) . . ?
C11 Fe1 C10 41.04(16) . . ?
C16 Fe1 C10 153.66(17) . . ?
C17 Fe1 C10 163.42(17) . . ?
C11 Fe1 C18 161.69(18) . . ?
C16 Fe1 C18 68.26(18) . . ?
C17 Fe1 C18 40.92(19) . . ?
C10 Fe1 C18 125.10(17) . . ?
C11 Fe1 C15 106.02(17) . . ?
C16 Fe1 C15 40.52(18) . . ?
C17 Fe1 C15 68.43(17) . . ?
C10 Fe1 C15 118.49(16) . . ?
C18 Fe1 C15 68.08(17) . . ?
C11 Fe1 C14 68.65(16) . . ?
C16 Fe1 C14 164.12(18) . . ?
C17 Fe1 C14 126.92(17) . . ?
C10 Fe1 C14 40.98(15) . . ?
C18 Fe1 C14 108.70(17) . . ?
C15 Fe1 C14 154.33(17) . . ?
C11 Fe1 C19 124.00(17) . . ?
C16 Fe1 C19 68.17(18) . . ?
C17 Fe1 C19 68.54(17) . . ?
C10 Fe1 C19 106.21(16) . . ?
C18 Fe1 C19 40.45(18) . . ?
C15 Fe1 C19 40.45(18) . . ?
C14 Fe1 C19 120.38(17) . . ?
C11 Fe1 C13 68.21(16) . . ?
C16 Fe1 C13 126.86(18) . . ?
C17 Fe1 C13 109.51(17) . . ?
C10 Fe1 C13 68.54(15) . . ?
C18 Fe1 C13 122.35(18) . . ?
C15 Fe1 C13 162.81(19) . . ?
C14 Fe1 C13 40.48(17) . . ?
C19 Fe1 C13 156.16(19) . . ?
C11 Fe1 C12 40.60(16) . . ?
C16 Fe1 C12 107.98(17) . . ?
C17 Fe1 C12 121.25(17) . . ?
C10 Fe1 C12 68.71(15) . . ?
C18 Fe1 C12 156.84(18) . . ?
C15 Fe1 C12 124.88(18) . . ?
C14 Fe1 C12 68.30(17) . . ?
C19 Fe1 C12 161.38(19) . . ?
C13 Fe1 C12 40.41(19) . . ?
N1 C1 N2 122.3(3) . . ?
N1 C1 C2 117.3(3) . . ?
N2 C1 C2 120.4(3) . . ?
C3 C2 C7 119.3(3) . . ?
C3 C2 C1 119.1(3) . . ?
C7 C2 C1 121.4(3) . . ?
C4 C3 C2 120.7(3) . . ?
C4 C3 H3 119.6 . . ?
C2 C3 H3 119.6 . . ?
C3 C4 C5 119.7(3) . . ?
C3 C4 H4 120.1 . . ?
C5 C4 H4 120.1 . . ?
C6 C5 C4 120.3(4) . . ?
C6 C5 H5 119.8 . . ?
C4 C5 H5 119.8 . . ?
C5 C6 C7 120.0(3) . . ?
C5 C6 H6 120.0 . . ?
C7 C6 H6 120.0 . . ?
C6 C7 C2 119.9(3) . . ?
C6 C7 H7 120.1 . . ?
C2 C7 H7 120.1 . . ?
N2 C8 C9 111.3(3) . . ?
N2 C8 H8A 109.4 . . ?
C9 C8 H8A 109.4 . . ?
N2 C8 H8B 109.4 . . ?
C9 C8 H8B 109.4 . . ?
H8A C8 H8B 108.0 . . ?
C10 C9 C8 112.7(3) . . ?
C10 C9 H9A 109.0 . . ?
C8 C9 H9A 109.0 . . ?
C10 C9 H9B 109.0 . . ?
C8 C9 H9B 109.0 . . ?
H9A C9 H9B 107.8 . . ?
C11 C10 C14 107.2(3) . . ?
C11 C10 C9 125.8(3) . . ?
C14 C10 C9 127.0(3) . . ?
C11 C10 Fe1 69.3(2) . . ?
C14 C10 Fe1 69.7(2) . . ?
C9 C10 Fe1 127.3(3) . . ?
C12 C11 C10 108.4(4) . . ?
C12 C11 Fe1 70.2(2) . . ?
C10 C11 Fe1 69.7(2) . . ?
C12 C11 H11 125.8 . . ?
C10 C11 H11 125.8 . . ?
Fe1 C11 H11 125.9 . . ?
C13 C12 C11 107.9(4) . . ?
C13 C12 Fe1 69.8(2) . . ?
C11 C12 Fe1 69.2(2) . . ?
C13 C12 H12 126.0 . . ?
C11 C12 H12 126.0 . . ?
Fe1 C12 H12 126.6 . . ?
C12 C13 C14 108.6(3) . . ?
C12 C13 Fe1 69.8(2) . . ?
C14 C13 Fe1 69.7(2) . . ?
C12 C13 H13 125.7 . . ?
C14 C13 H13 125.7 . . ?
Fe1 C13 H13 126.3 . . ?
C13 C14 C10 107.9(4) . . ?
C13 C14 Fe1 69.8(2) . . ?
C10 C14 Fe1 69.3(2) . . ?
C13 C14 H14 126.0 . . ?
C10 C14 H14 126.0 . . ?
Fe1 C14 H14 126.4 . . ?
C16 C15 C19 108.0(4) . . ?
C16 C15 Fe1 69.4(2) . . ?
C19 C15 Fe1 69.8(2) . . ?
C16 C15 H15 126.0 . . ?
C19 C15 H15 126.0 . . ?
Fe1 C15 H15 126.4 . . ?
C15 C16 C17 108.5(4) . . ?
C15 C16 Fe1 70.1(2) . . ?
C17 C16 Fe1 69.8(2) . . ?
C15 C16 H16 125.7 . . ?
C17 C16 H16 125.7 . . ?
Fe1 C16 H16 126.0 . . ?
C16 C17 C18 107.3(4) . . ?
C16 C17 Fe1 69.6(2) . . ?
C18 C17 Fe1 69.7(2) . . ?
C16 C17 H17 126.4 . . ?
C18 C17 H17 126.4 . . ?
Fe1 C17 H17 125.9 . . ?
C19 C18 C17 108.2(4) . . ?
C19 C18 Fe1 69.9(2) . . ?
C17 C18 Fe1 69.4(2) . . ?
C19 C18 H18 125.9 . . ?
C17 C18 H18 125.9 . . ?
Fe1 C18 H18 126.4 . . ?
C18 C19 C15 108.0(4) . . ?
C18 C19 Fe1 69.6(2) . . ?
C15 C19 Fe1 69.7(2) . . ?
C18 C19 H19 126.0 . . ?
C15 C19 H19 126.0 . . ?
Fe1 C19 H19 126.2 . . ?
C1 N1 Pt1 137.3(3) . . ?
C1 N1 H1 109(3) . . ?
Pt1 N1 H1 113(3) . . ?
C1 N2 C8 127.6(3) . . ?
C1 N2 H2 116.2 . . ?
C8 N2 H2 116.2 . . ?

loop_
_geom_bond_atom_site_label_1
_geom_bond_atom_site_label_2
_geom_bond_distance
_geom_bond_site_symmetry_2
_geom_bond_publ_flag
Pt1 N1 2.022(3) 2_665 ?
Pt1 N1 2.022(3) . ?
Pt1 Cl1 2.3019(9) 2_665 ?
Pt1 Cl1 2.3019(9) . ?
Fe1 C11 2.038(4) . ?
Fe1 C16 2.040(4) . ?
Fe1 C17 2.043(4) . ?
Fe1 C10 2.044(4) . ?
Fe1 C18 2.047(4) . ?
Fe1 C15 2.049(4) . ?
Fe1 C14 2.049(4) . ?
Fe1 C19 2.051(4) . ?
Fe1 C13 2.051(4) . ?
Fe1 C12 2.052(4) . ?
C1 N1 1.310(5) . ?
C1 N2 1.332(5) . ?
C1 C2 1.493(5) . ?
C2 C3 1.392(5) . ?
C2 C7 1.401(5) . ?
C3 C4 1.381(6) . ?
C3 H3 0.9500 . ?
C4 C5 1.390(6) . ?
C4 H4 0.9500 . ?
C5 C6 1.389(6) . ?
C5 H5 0.9500 . ?
C6 C7 1.391(5) . ?
C6 H6 0.9500 . ?
C7 H7 0.9500 . ?
C8 N2 1.461(5) . ?
C8 C9 1.535(5) . ?
C8 H8A 0.9900 . ?
C8 H8B 0.9900 . ?
C9 C10 1.497(5) . ?
C9 H9A 0.9900 . ?
C9 H9B 0.9900 . ?
C10 C11 1.431(6) . ?
C10 C14 1.433(5) . ?
C11 C12 1.419(6) . ?
C11 H11 0.9500 . ?
C12 C13 1.417(7) . ?
C12 H12 0.9500 . ?
C13 C14 1.419(6) . ?
C13 H13 0.9500 . ?
C14 H14 0.9500 . ?
C15 C16 1.416(6) . ?
C15 C19 1.417(6) . ?
C15 H15 0.9500 . ?
C16 C17 1.418(6) . ?
C16 H16 0.9500 . ?
C17 C18 1.430(7) . ?
C17 H17 0.9500 . ?
C18 C19 1.417(6) . ?
C18 H18 0.9500 . ?
C19 H19 0.9500 . ?
N1 H1 0.96(6) . ?
N2 H2 0.8800 . ?

loop_
_geom_hbond_atom_site_label_D
_geom_hbond_atom_site_label_H
_geom_hbond_atom_site_label_A
_geom_hbond_distance_DH
_geom_hbond_distance_HA
_geom_hbond_distance_DA
_geom_hbond_angle_DHA
_geom_hbond_site_symmetry_A
N2 H2 Cl1 0.88 2.44 3.125(3) 135.0 .

loop_
_geom_torsion_atom_site_label_1
_geom_torsion_atom_site_label_2
_geom_torsion_atom_site_label_3
_geom_torsion_atom_site_label_4
_geom_torsion
_geom_torsion_site_symmetry_1
_geom_torsion_site_symmetry_2
_geom_torsion_site_symmetry_3
_geom_torsion_site_symmetry_4
_geom_torsion_publ_flag
N1 C1 C2 C3 -52.4(5) . . . . ?
N2 C1 C2 C3 129.9(4) . . . . ?
N1 C1 C2 C7 123.5(4) . . . . ?
N2 C1 C2 C7 -54.2(5) . . . . ?
C7 C2 C3 C4 -1.1(6) . . . . ?
C1 C2 C3 C4 174.9(3) . . . . ?
C2 C3 C4 C5 -0.2(6) . . . . ?
C3 C4 C5 C6 0.9(6) . . . . ?
C4 C5 C6 C7 -0.4(6) . . . . ?
C5 C6 C7 C2 -0.9(6) . . . . ?
C3 C2 C7 C6 1.6(6) . . . . ?
C1 C2 C7 C6 -174.2(3) . . . . ?
N2 C8 C9 C10 58.3(4) . . . . ?
C8 C9 C10 C11 -79.7(5) . . . . ?
C8 C9 C10 C14 98.6(4) . . . . ?
C8 C9 C10 Fe1 -169.7(3) . . . . ?
C16 Fe1 C10 C11 -50.2(5) . . . . ?
C17 Fe1 C10 C11 167.4(5) . . . . ?
C18 Fe1 C10 C11 -163.7(2) . . . . ?
C15 Fe1 C10 C11 -81.6(3) . . . . ?
C14 Fe1 C10 C11 118.5(3) . . . . ?
C19 Fe1 C10 C11 -123.6(3) . . . . ?
C13 Fe1 C10 C11 81.0(3) . . . . ?
C12 Fe1 C10 C11 37.5(2) . . . . ?
C11 Fe1 C10 C14 -118.5(3) . . . . ?
C16 Fe1 C10 C14 -168.7(4) . . . . ?
C17 Fe1 C10 C14 49.0(6) . . . . ?
C18 Fe1 C10 C14 77.8(3) . . . . ?
C15 Fe1 C10 C14 159.9(2) . . . . ?
C19 Fe1 C10 C14 117.9(3) . . . . ?
C13 Fe1 C10 C14 -37.5(2) . . . . ?
C12 Fe1 C10 C14 -81.0(3) . . . . ?
C11 Fe1 C10 C9 119.8(4) . . . . ?
C16 Fe1 C10 C9 69.6(5) . . . . ?
C17 Fe1 C10 C9 -72.7(7) . . . . ?
C18 Fe1 C10 C9 -43.9(4) . . . . ?
C15 Fe1 C10 C9 38.2(4) . . . . ?
C14 Fe1 C10 C9 -121.7(4) . . . . ?
C19 Fe1 C10 C9 -3.8(4) . . . . ?
C13 Fe1 C10 C9 -159.2(4) . . . . ?
C12 Fe1 C10 C9 157.3(4) . . . . ?
C14 C10 C11 C12 -0.1(4) . . . . ?
C9 C10 C11 C12 178.5(3) . . . . ?
Fe1 C10 C11 C12 -59.8(3) . . . . ?
C14 C10 C11 Fe1 59.7(2) . . . . ?
C9 C10 C11 Fe1 -121.7(4) . . . . ?
C16 Fe1 C11 C12 -83.6(3) . . . . ?
C17 Fe1 C11 C12 -52.2(5) . . . . ?
C10 Fe1 C11 C12 119.4(3) . . . . ?
C18 Fe1 C11 C12 166.2(5) . . . . ?
C15 Fe1 C11 C12 -125.4(3) . . . . ?
C14 Fe1 C11 C12 81.1(3) . . . . ?
C19 Fe1 C11 C12 -165.8(3) . . . . ?
C13 Fe1 C11 C12 37.5(3) . . . . ?
C16 Fe1 C11 C10 157.0(2) . . . . ?
C17 Fe1 C11 C10 -171.6(4) . . . . ?
C18 Fe1 C11 C10 46.9(6) . . . . ?
C15 Fe1 C11 C10 115.2(2) . . . . ?
C14 Fe1 C11 C10 -38.2(2) . . . . ?
C19 Fe1 C11 C10 74.8(3) . . . . ?
C13 Fe1 C11 C10 -81.9(2) . . . . ?
C12 Fe1 C11 C10 -119.4(3) . . . . ?
C10 C11 C12 C13 0.2(4) . . . . ?
Fe1 C11 C12 C13 -59.2(3) . . . . ?
C10 C11 C12 Fe1 59.4(3) . . . . ?
C11 Fe1 C12 C13 119.4(3) . . . . ?
C16 Fe1 C12 C13 -126.3(3) . . . . ?
C17 Fe1 C12 C13 -83.7(3) . . . . ?
C10 Fe1 C12 C13 81.5(3) . . . . ?
C18 Fe1 C12 C13 -49.7(5) . . . . ?
C15 Fe1 C12 C13 -167.9(2) . . . . ?
C14 Fe1 C12 C13 37.3(2) . . . . ?
C19 Fe1 C12 C13 158.9(5) . . . . ?
C16 Fe1 C12 C11 114.3(3) . . . . ?
C17 Fe1 C12 C11 156.9(2) . . . . ?
C10 Fe1 C12 C11 -37.9(2) . . . . ?
C18 Fe1 C12 C11 -169.0(4) . . . . ?
C15 Fe1 C12 C11 72.8(3) . . . . ?
C14 Fe1 C12 C11 -82.1(3) . . . . ?
C19 Fe1 C12 C11 39.5(6) . . . . ?
C13 Fe1 C12 C11 -119.4(3) . . . . ?
C11 C12 C13 C14 -0.2(4) . . . . ?
Fe1 C12 C13 C14 -59.1(3) . . . . ?
C11 C12 C13 Fe1 58.9(3) . . . . ?
C11 Fe1 C13 C12 -37.6(2) . . . . ?
C16 Fe1 C13 C12 73.4(3) . . . . ?
C17 Fe1 C13 C12 115.6(3) . . . . ?
C10 Fe1 C13 C12 -81.9(2) . . . . ?
C18 Fe1 C13 C12 159.2(2) . . . . ?
C15 Fe1 C13 C12 35.7(7) . . . . ?
C14 Fe1 C13 C12 -119.8(3) . . . . ?
C19 Fe1 C13 C12 -163.5(4) . . . . ?
C11 Fe1 C13 C14 82.2(2) . . . . ?
C16 Fe1 C13 C14 -166.8(2) . . . . ?
C17 Fe1 C13 C14 -124.5(3) . . . . ?
C10 Fe1 C13 C14 37.9(2) . . . . ?
C18 Fe1 C13 C14 -80.9(3) . . . . ?
C15 Fe1 C13 C14 155.5(5) . . . . ?
C19 Fe1 C13 C14 -43.6(5) . . . . ?
C12 Fe1 C13 C14 119.8(3) . . . . ?
C12 C13 C14 C10 0.2(4) . . . . ?
Fe1 C13 C14 C10 -59.0(2) . . . . ?
C12 C13 C14 Fe1 59.2(3) . . . . ?
C11 C10 C14 C13 0.0(4) . . . . ?
C9 C10 C14 C13 -178.6(3) . . . . ?
Fe1 C10 C14 C13 59.3(3) . . . . ?
C11 C10 C14 Fe1 -59.4(2) . . . . ?
C9 C10 C14 Fe1 122.0(4) . . . . ?
C11 Fe1 C14 C13 -81.0(3) . . . . ?
C16 Fe1 C14 C13 42.1(7) . . . . ?
C17 Fe1 C14 C13 76.3(3) . . . . ?
C10 Fe1 C14 C13 -119.3(3) . . . . ?
C18 Fe1 C14 C13 118.3(3) . . . . ?
C15 Fe1 C14 C13 -163.6(4) . . . . ?
C19 Fe1 C14 C13 161.1(3) . . . . ?
C12 Fe1 C14 C13 -37.2(2) . . . . ?
C11 Fe1 C14 C10 38.3(2) . . . . ?
C16 Fe1 C14 C10 161.4(6) . . . . ?
C17 Fe1 C14 C10 -164.4(2) . . . . ?
C18 Fe1 C14 C10 -122.4(2) . . . . ?
C15 Fe1 C14 C10 -44.3(5) . . . . ?
C19 Fe1 C14 C10 -79.5(3) . . . . ?
C13 Fe1 C14 C10 119.3(3) . . . . ?
C12 Fe1 C14 C10 82.1(2) . . . . ?
C11 Fe1 C15 C16 116.6(3) . . . . ?
C17 Fe1 C15 C16 -37.5(3) . . . . ?
C10 Fe1 C15 C16 159.1(2) . . . . ?
C18 Fe1 C15 C16 -81.7(3) . . . . ?
C14 Fe1 C15 C16 -169.5(4) . . . . ?
C19 Fe1 C15 C16 -119.3(4) . . . . ?
C13 Fe1 C15 C16 48.9(7) . . . . ?
C12 Fe1 C15 C16 76.3(3) . . . . ?
C11 Fe1 C15 C19 -124.1(3) . . . . ?
C16 Fe1 C15 C19 119.3(4) . . . . ?
C17 Fe1 C15 C19 81.8(3) . . . . ?
C10 Fe1 C15 C19 -81.5(3) . . . . ?
C18 Fe1 C15 C19 37.6(3) . . . . ?
C14 Fe1 C15 C19 -50.2(5) . . . . ?
C13 Fe1 C15 C19 168.2(5) . . . . ?
C12 Fe1 C15 C19 -164.3(2) . . . . ?
C19 C15 C16 C17 0.0(4) . . . . ?
Fe1 C15 C16 C17 59.4(3) . . . . ?
C19 C15 C16 Fe1 -59.4(3) . . . . ?
C11 Fe1 C16 C15 -80.2(3) . . . . ?
C17 Fe1 C16 C15 119.6(4) . . . . ?
C10 Fe1 C16 C15 -44.9(5) . . . . ?
C18 Fe1 C16 C15 81.3(3) . . . . ?
C14 Fe1 C16 C15 163.2(6) . . . . ?
C19 Fe1 C16 C15 37.5(3) . . . . ?
C13 Fe1 C16 C15 -163.8(3) . . . . ?
C12 Fe1 C16 C15 -123.1(3) . . . . ?
C11 Fe1 C16 C17 160.2(3) . . . . ?
C10 Fe1 C16 C17 -164.5(3) . . . . ?
C18 Fe1 C16 C17 -38.3(3) . . . . ?
C15 Fe1 C16 C17 -119.6(4) . . . . ?
C14 Fe1 C16 C17 43.6(7) . . . . ?
C19 Fe1 C16 C17 -82.1(3) . . . . ?
C13 Fe1 C16 C17 76.6(3) . . . . ?
C12 Fe1 C16 C17 117.3(3) . . . . ?
C15 C16 C17 C18 0.2(4) . . . . ?
Fe1 C16 C17 C18 59.8(3) . . . . ?
C15 C16 C17 Fe1 -59.6(3) . . . . ?
C11 Fe1 C17 C16 -44.2(5) . . . . ?
C10 Fe1 C17 C16 155.4(5) . . . . ?
C18 Fe1 C17 C16 118.4(4) . . . . ?
C15 Fe1 C17 C16 37.4(3) . . . . ?
C14 Fe1 C17 C16 -166.3(3) . . . . ?
C19 Fe1 C17 C16 81.0(3) . . . . ?
C13 Fe1 C17 C16 -124.3(3) . . . . ?
C12 Fe1 C17 C16 -81.2(3) . . . . ?
C11 Fe1 C17 C18 -162.6(4) . . . . ?
C16 Fe1 C17 C18 -118.4(4) . . . . ?
C10 Fe1 C17 C18 37.0(7) . . . . ?
C15 Fe1 C17 C18 -81.0(3) . . . . ?
C14 Fe1 C17 C18 75.3(3) . . . . ?
C19 Fe1 C17 C18 -37.4(3) . . . . ?
C13 Fe1 C17 C18 117.2(3) . . . . ?
C12 Fe1 C17 C18 160.4(3) . . . . ?
C16 C17 C18 C19 -0.3(4) . . . . ?
Fe1 C17 C18 C19 59.3(3) . . . . ?
C16 C17 C18 Fe1 -59.7(3) . . . . ?
C11 Fe1 C18 C19 36.8(6) . . . . ?
C16 Fe1 C18 C19 -81.4(3) . . . . ?
C17 Fe1 C18 C19 -119.5(4) . . . . ?
C10 Fe1 C18 C19 72.6(3) . . . . ?
C15 Fe1 C18 C19 -37.6(3) . . . . ?
C14 Fe1 C18 C19 115.2(3) . . . . ?
C13 Fe1 C18 C19 157.8(2) . . . . ?
C12 Fe1 C18 C19 -166.4(4) . . . . ?
C11 Fe1 C18 C17 156.3(5) . . . . ?
C16 Fe1 C18 C17 38.1(3) . . . . ?
C10 Fe1 C18 C17 -167.9(2) . . . . ?
C15 Fe1 C18 C17 81.9(3) . . . . ?
C14 Fe1 C18 C17 -125.3(3) . . . . ?
C19 Fe1 C18 C17 119.5(4) . . . . ?
C13 Fe1 C18 C17 -82.7(3) . . . . ?
C12 Fe1 C18 C17 -46.9(5) . . . . ?
C17 C18 C19 C15 0.4(4) . . . . ?
Fe1 C18 C19 C15 59.4(3) . . . . ?
C17 C18 C19 Fe1 -59.0(3) . . . . ?
C16 C15 C19 C18 -0.2(4) . . . . ?
Fe1 C15 C19 C18 -59.3(3) . . . . ?
C16 C15 C19 Fe1 59.1(3) . . . . ?
C11 Fe1 C19 C18 -166.9(2) . . . . ?
C16 Fe1 C19 C18 81.7(3) . . . . ?
C17 Fe1 C19 C18 37.8(3) . . . . ?
C10 Fe1 C19 C18 -125.6(3) . . . . ?
C15 Fe1 C19 C18 119.3(3) . . . . ?
C14 Fe1 C19 C18 -83.4(3) . . . . ?
C13 Fe1 C19 C18 -52.1(5) . . . . ?
C12 Fe1 C19 C18 163.2(5) . . . . ?
C11 Fe1 C19 C15 73.9(3) . . . . ?
C16 Fe1 C19 C15 -37.6(3) . . . . ?
C17 Fe1 C19 C15 -81.5(3) . . . . ?
C10 Fe1 C19 C15 115.1(3) . . . . ?
C18 Fe1 C19 C15 -119.3(3) . . . . ?
C14 Fe1 C19 C15 157.3(2) . . . . ?
C13 Fe1 C19 C15 -171.4(4) . . . . ?
C12 Fe1 C19 C15 43.9(6) . . . . ?
N2 C1 N1 Pt1 0.7(6) . . . . ?
C2 C1 N1 Pt1 -176.9(3) . . . . ?
Cl1 Pt1 N1 C1 158.9(4) 2_665 . . . ?
Cl1 Pt1 N1 C1 -21.1(4) . . . . ?
N1 C1 N2 C8 164.3(3) . . . . ?
C2 C1 N2 C8 -18.1(6) . . . . ?
C9 C8 N2 C1 131.5(4) . . . . ?
